data_1010677
loop_
_publ_author_name
'Nagelschmidt, G'

_publ_section_title
;
On the lattice shrinkage and structure of montmorillonite
;
_journal_coden_ASTM ZEKGAX
_journal_name_full
;
Zeitschrift fuer Kristallographie, Kristallgeometrie, Kristallphysik,
Kristallchemie (-144,1977)
;
_journal_page_first 481
_journal_page_last 487
_journal_volume 93
_journal_year 1936
_chemical_compound_source 'from Unterrupsroth, Rhoen'
_chemical_formula_structural 'Al4 Si8 (O H)4 O20'
_chemical_formula_sum 'Al4 H4 O24 Si8'
_chemical_name_mineral Montmorillonite
_chemical_name_systematic
;
Aluminium closo-20-oxotetrahydroxooctasilicate
;
_cod_original_formula_sum 'H4 Al4 O24 Si8'
_cod_database_code 1010677

loop_
_atom_site_label
_atom_site_fract_x
_atom_site_fract_y
_atom_site_fract_z
? ? ? ?
